data_2229413
loop_
_publ_author_name
'Maharramov, Abel M.'
'Khalilov, Ali N.'
'Gurbanov, Atash V.'
'Allahverdiyev, Mirze A.'
'Ng, Seik Weng'

_publ_section_title
;
 4-(2,4,6-Trimethylbenzyl)-1,3-thiazol-2-amine
;
_journal_coeditor_code IM2269
_journal_issue 3
_journal_name_full 'Acta Crystallographica Section E'
_journal_page_first o721
_journal_paper_doi 10.1107/S1600536811006386
_journal_volume 67
_journal_year 2011
_chemical_formula_iupac 'C13 H16 N2 S'
_chemical_formula_moiety 'C13 H16 N2 S'
_chemical_formula_sum 'C13 H16 N2 S'
_chemical_formula_weight 232.34
_chemical_name_systematic
;
4-(2,4,6-Trimethylbenzyl)-1,3-thiazol-2-amine
;
_space_group_IT_number 14
_symmetry_cell_setting monoclinic
_symmetry_space_group_name_Hall '-P 2yn'
_symmetry_space_group_name_H-M 'P 1 21/n 1'
_atom_sites_solution_hydrogens geom
_atom_sites_solution_primary direct
_atom_sites_solution_secondary difmap
_audit_creation_method SHELXL-97
_cell_angle_alpha 90.00
_cell_angle_beta 110.0160(10)
_cell_angle_gamma 90.00
_cell_formula_units_Z 4
_cell_length_a 5.5028(5)
_cell_length_b 30.832(3)
_cell_length_c 7.8355(7)
_cell_measurement_reflns_used 3598
_cell_measurement_temperature 100(2)
_cell_measurement_theta_max 29.1
_cell_measurement_theta_min 2.6
_cell_volume 1249.1(2)
_computing_cell_refinement 'SAINT (Bruker, 2005)'
_computing_data_collection 'APEX2 (Bruker, 2005)'
_computing_data_reduction 'SAINT (Bruker, 2005)'
_computing_molecular_graphics 'X-SEED (Barbour, 2001)'
_computing_publication_material 'publCIF (Westrip, 2010)'
_computing_structure_refinement 'SHELXL97 (Sheldrick, 2008)'
_computing_structure_solution 'SHELXS97 (Sheldrick, 2008)'
_diffrn_ambient_temperature 100(2)
_diffrn_measured_fraction_theta_full 0.959
_diffrn_measured_fraction_theta_max 0.959
_diffrn_measurement_device_type 'Bruker APEXII'
_diffrn_measurement_method '\f and \w'
_diffrn_radiation_monochromator graphite
_diffrn_radiation_source 'fine-focus sealed tube'
_diffrn_radiation_type MoK\a
_diffrn_radiation_wavelength 0.71073
_diffrn_reflns_av_R_equivalents 0.0237
_diffrn_reflns_av_sigmaI/netI 0.0280
_diffrn_reflns_limit_h_max 7
_diffrn_reflns_limit_h_min -7
_diffrn_reflns_limit_k_max 24
_diffrn_reflns_limit_k_min -40
_diffrn_reflns_limit_l_max 10
_diffrn_reflns_limit_l_min -9
_diffrn_reflns_number 7129
_diffrn_reflns_theta_full 27.50
_diffrn_reflns_theta_max 27.50
_diffrn_reflns_theta_min 2.64
_diffrn_standards_decay_% 0
_diffrn_standards_interval_count 0
_diffrn_standards_interval_time 0
_diffrn_standards_number 0
_exptl_absorpt_coefficient_mu 0.234
_exptl_absorpt_correction_T_max 0.9547
_exptl_absorpt_correction_T_min 0.9331
_exptl_absorpt_correction_type multi-scan
_exptl_absorpt_process_details '(SADABS; Sheldrick, 1996)'
_exptl_crystal_colour Colorless
_exptl_crystal_density_diffrn 1.235
_exptl_crystal_density_method 'not measured'
_exptl_crystal_description Prism
_exptl_crystal_F_000 496
_exptl_crystal_size_max 0.30
_exptl_crystal_size_mid 0.20
_exptl_crystal_size_min 0.20
_refine_diff_density_max 0.379
_refine_diff_density_min -0.243
_refine_ls_extinction_method none
_refine_ls_goodness_of_fit_ref 1.063
_refine_ls_hydrogen_treatment mixed
_refine_ls_matrix_type full
_refine_ls_number_parameters 156
_refine_ls_number_reflns 2749
_refine_ls_number_restraints 2
_refine_ls_restrained_S_all 1.063
_refine_ls_R_factor_all 0.0495
_refine_ls_R_factor_gt 0.0450
_refine_ls_shift/su_max 0.001
_refine_ls_shift/su_mean 0.001
_refine_ls_structure_factor_coef Fsqd
_refine_ls_weighting_details 'calc w=1/[\s^2^(Fo^2^)+(0.0600P)^2^+0.6878P] where P=(Fo^2^+2Fc^2^)/3'
_refine_ls_weighting_scheme calc
_refine_ls_wR_factor_gt 0.1162
_refine_ls_wR_factor_ref 0.1201
_reflns_number_gt 2486
_reflns_number_total 2749
_reflns_threshold_expression I>2\s(I)
_cod_data_source_file im2269.cif
_cod_data_source_block I
_cod_original_cell_volume 1249.08(19)
_cod_original_sg_symbol_H-M 'P 21/n'
_cod_database_code 2229413
_cod_database_fobs_code 2229413

loop_
_symmetry_equiv_pos_as_xyz
'x, y, z'
'-x+1/2, y+1/2, -z+1/2'
'-x, -y, -z'
'x-1/2, -y-1/2, z-1/2'

loop_
_atom_site_type_symbol
_atom_site_label
_atom_site_fract_x
_atom_site_fract_y
_atom_site_fract_z
_atom_site_U_iso_or_equiv
_atom_site_adp_type
_atom_site_calc_flag
_atom_site_refinement_flags
_atom_site_occupancy
_atom_site_disorder_assembly
_atom_site_disorder_group
S S1 0.65720(8) 0.220399(14) 0.75764(6) 0.02680(15) Uani d . 1 . .
N N1 0.2450(3) 0.26387(5) 0.7802(2) 0.0283(3) Uani d D 1 . .
H H11 0.351(3) 0.2757(6) 0.8795(19) 0.030(5) Uiso d D 1 . .
H H12 0.080(2) 0.2637(8) 0.764(3) 0.038(6) Uiso d D 1 . .
N N2 0.1780(3) 0.20379(5) 0.58369(19) 0.0241(3) Uani d . 1 . .
C C1 0.3278(3) 0.23024(5) 0.7040(2) 0.0215(3) Uani d . 1 . .
C C2 0.5821(3) 0.17807(6) 0.6029(2) 0.0267(4) Uani d . 1 . .
H H2 0.7056 0.1604 0.5759 0.032 Uiso calc R 1 . .
C C3 0.3239(3) 0.17382(5) 0.5263(2) 0.0244(3) Uani d . 1 . .
C C4 0.1797(4) 0.13975(6) 0.3931(3) 0.0338(4) Uani d . 1 . .
H H4A 0.0544 0.1542 0.2862 0.041 Uiso calc R 1 . .
H H4B 0.0800 0.1217 0.4502 0.041 Uiso calc R 1 . .
C C5 0.3520(3) 0.11046(6) 0.3288(2) 0.0282(4) Uani d . 1 . .
C C6 0.3814(4) 0.11748(6) 0.1605(2) 0.0301(4) Uani d . 1 . .
C C7 0.5436(4) 0.09018(7) 0.1069(3) 0.0344(4) Uani d . 1 . .
H H7 0.5633 0.0950 -0.0075 0.041 Uiso calc R 1 . .
C C8 0.6772(4) 0.05629(6) 0.2137(3) 0.0344(4) Uani d . 1 . .
C C9 0.6454(4) 0.04995(6) 0.3799(3) 0.0365(4) Uani d . 1 . .
H H9 0.7352 0.0269 0.4557 0.044 Uiso calc R 1 . .
C C10 0.4858(4) 0.07644(6) 0.4388(3) 0.0336(4) Uani d . 1 . .
C C11 0.2363(5) 0.15279(7) 0.0330(3) 0.0473(6) Uani d . 1 . .
H H11A 0.2694 0.1807 0.0966 0.071 Uiso calc R 1 . .
H H11B 0.0505 0.1465 -0.0085 0.071 Uiso calc R 1 . .
H H11C 0.2946 0.1541 -0.0719 0.071 Uiso calc R 1 . .
C C12 0.8478(4) 0.02682(8) 0.1499(3) 0.0487(6) Uani d . 1 . .
H H12A 0.9348 0.0438 0.0820 0.073 Uiso calc R 1 . .
H H12B 0.7419 0.0042 0.0711 0.073 Uiso calc R 1 . .
H H12C 0.9776 0.0133 0.2552 0.073 Uiso calc R 1 . .
C C13 0.4571(7) 0.06770(8) 0.6208(3) 0.0609(8) Uani d . 1 . .
H H13A 0.5687 0.0434 0.6802 0.091 Uiso calc R 1 . .
H H13B 0.2767 0.0605 0.6029 0.091 Uiso calc R 1 . .
H H13C 0.5074 0.0936 0.6974 0.091 Uiso calc R 1 . .

loop_
_atom_site_aniso_label
_atom_site_aniso_U_11
_atom_site_aniso_U_22
_atom_site_aniso_U_33
_atom_site_aniso_U_12
_atom_site_aniso_U_13
_atom_site_aniso_U_23
S1 0.0157(2) 0.0299(2) 0.0334(3) -0.00014(16) 0.00646(16) -0.00426(18)
N1 0.0173(7) 0.0329(8) 0.0320(8) 0.0012(6) 0.0049(6) -0.0077(7)
N2 0.0193(7) 0.0246(7) 0.0269(7) -0.0006(6) 0.0061(5) -0.0005(6)
C1 0.0171(7) 0.0248(8) 0.0214(7) 0.0014(6) 0.0051(6) 0.0038(6)
C2 0.0229(8) 0.0246(8) 0.0342(9) 0.0014(7) 0.0118(7) -0.0012(7)
C3 0.0241(8) 0.0230(8) 0.0267(8) 0.0000(7) 0.0096(6) 0.0010(7)
C4 0.0296(9) 0.0303(9) 0.0407(10) -0.0038(8) 0.0110(8) -0.0094(8)
C5 0.0298(9) 0.0229(8) 0.0295(9) -0.0032(7) 0.0072(7) -0.0051(7)
C6 0.0343(9) 0.0249(9) 0.0255(9) -0.0034(7) 0.0031(7) -0.0002(7)
C7 0.0414(10) 0.0374(11) 0.0234(9) -0.0047(9) 0.0098(8) -0.0049(8)
C8 0.0328(10) 0.0319(10) 0.0339(10) -0.0014(8) 0.0055(8) -0.0129(8)
C9 0.0458(11) 0.0245(9) 0.0292(9) 0.0056(8) 0.0000(8) -0.0014(8)
C10 0.0489(11) 0.0239(9) 0.0260(9) -0.0024(8) 0.0102(8) -0.0025(7)
C11 0.0621(14) 0.0328(11) 0.0353(11) 0.0052(10) 0.0016(10) 0.0071(9)
C12 0.0402(12) 0.0481(13) 0.0552(14) 0.0031(10) 0.0127(10) -0.0213(11)
C13 0.118(2) 0.0327(12) 0.0400(13) 0.0024(13) 0.0379(15) 0.0050(10)

loop_
_atom_type_symbol
_atom_type_description
_atom_type_scat_dispersion_real
_atom_type_scat_dispersion_imag
_atom_type_scat_source
C C 0.0033 0.0016 'International Tables Vol C Tables 4.2.6.8 and 6.1.1.4'
H H 0.0000 0.0000 'International Tables Vol C Tables 4.2.6.8 and 6.1.1.4'
N N 0.0061 0.0033 'International Tables Vol C Tables 4.2.6.8 and 6.1.1.4'
S S 0.1246 0.1234 'International Tables Vol C Tables 4.2.6.8 and 6.1.1.4'

loop_
_geom_angle_atom_site_label_1
_geom_angle_atom_site_label_2
_geom_angle_atom_site_label_3
_geom_angle_site_symmetry_1
_geom_angle_site_symmetry_3
_geom_angle
_geom_angle_publ_flag
C2 S1 C1 . . 89.03(8) ?
C1 N1 H11 . . 119.3(14) ?
C1 N1 H12 . . 115.1(16) ?
H11 N1 H12 . . 118(2) ?
C1 N2 C3 . . 110.84(14) ?
N2 C1 N1 . . 125.03(15) ?
N2 C1 S1 . . 114.43(12) ?
N1 C1 S1 . . 120.50(13) ?
C3 C2 S1 . . 110.36(13) ?
C3 C2 H2 . . 124.8 ?
S1 C2 H2 . . 124.8 ?
C2 C3 N2 . . 115.33(15) ?
C2 C3 C4 . . 127.16(16) ?
N2 C3 C4 . . 117.47(15) ?
C3 C4 C5 . . 113.94(15) ?
C3 C4 H4A . . 108.8 ?
C5 C4 H4A . . 108.8 ?
C3 C4 H4B . . 108.8 ?
C5 C4 H4B . . 108.8 ?
H4A C4 H4B . . 107.7 ?
C10 C5 C6 . . 119.39(17) ?
C10 C5 C4 . . 120.04(17) ?
C6 C5 C4 . . 120.56(17) ?
C5 C6 C7 . . 118.95(17) ?
C5 C6 C11 . . 122.00(18) ?
C7 C6 C11 . . 119.01(18) ?
C8 C7 C6 . . 122.45(18) ?
C8 C7 H7 . . 118.8 ?
C6 C7 H7 . . 118.8 ?
C7 C8 C9 . . 117.63(18) ?
C7 C8 C12 . . 121.1(2) ?
C9 C8 C12 . . 121.3(2) ?
C8 C9 C10 . . 121.79(18) ?
C8 C9 H9 . . 119.1 ?
C10 C9 H9 . . 119.1 ?
C9 C10 C5 . . 119.78(17) ?
C9 C10 C13 . . 119.37(19) ?
C5 C10 C13 . . 120.84(19) ?
C6 C11 H11A . . 109.5 ?
C6 C11 H11B . . 109.5 ?
H11A C11 H11B . . 109.5 ?
C6 C11 H11C . . 109.5 ?
H11A C11 H11C . . 109.5 ?
H11B C11 H11C . . 109.5 ?
C8 C12 H12A . . 109.5 ?
C8 C12 H12B . . 109.5 ?
H12A C12 H12B . . 109.5 ?
C8 C12 H12C . . 109.5 ?
H12A C12 H12C . . 109.5 ?
H12B C12 H12C . . 109.5 ?
C10 C13 H13A . . 109.5 ?
C10 C13 H13B . . 109.5 ?
H13A C13 H13B . . 109.5 ?
C10 C13 H13C . . 109.5 ?
H13A C13 H13C . . 109.5 ?
H13B C13 H13C . . 109.5 ?

loop_
_geom_bond_atom_site_label_1
_geom_bond_atom_site_label_2
_geom_bond_site_symmetry_2
_geom_bond_distance
_geom_bond_publ_flag
S1 C2 . 1.7323(18) ?
S1 C1 . 1.7415(16) ?
N1 C1 . 1.351(2) ?
N1 H11 . 0.880(10) ?
N1 H12 . 0.870(10) ?
N2 C1 . 1.304(2) ?
N2 C3 . 1.396(2) ?
C2 C3 . 1.346(2) ?
C2 H2 . 0.9500 ?
C3 C4 . 1.502(2) ?
C4 C5 . 1.515(2) ?
C4 H4A . 0.9900 ?
C4 H4B . 0.9900 ?
C5 C10 . 1.397(3) ?
C5 C6 . 1.399(3) ?
C6 C7 . 1.393(3) ?
C6 C11 . 1.508(3) ?
C7 C8 . 1.383(3) ?
C7 H7 . 0.9500 ?
C8 C9 . 1.386(3) ?
C8 C12 . 1.509(3) ?
C9 C10 . 1.389(3) ?
C9 H9 . 0.9500 ?
C10 C13 . 1.512(3) ?
C11 H11A . 0.9800 ?
C11 H11B . 0.9800 ?
C11 H11C . 0.9800 ?
C12 H12A . 0.9800 ?
C12 H12B . 0.9800 ?
C12 H12C . 0.9800 ?
C13 H13A . 0.9800 ?
C13 H13B . 0.9800 ?
C13 H13C . 0.9800 ?

loop_
_geom_hbond_atom_site_label_D
_geom_hbond_atom_site_label_H
_geom_hbond_atom_site_label_A
_geom_hbond_site_symmetry_A
_geom_hbond_distance_DH
_geom_hbond_distance_HA
_geom_hbond_distance_DA
_geom_hbond_angle_DHA
_geom_hbond_publ_flag
N1 H11 N2 4_666 0.880(10) 2.060(10) 2.907(2) 163(2) yes

loop_
_cod_related_entry_id
_cod_related_entry_database
_cod_related_entry_code
1 ChemSpider 25808012
